data_1563172
loop_
_publ_author_name
'Lu, Bing-Bing'
'Han, Xue'
'Feng, Cheng-Jie'
'Wang, Duo'
'Ye, Fei'

_publ_section_title
;
 Two Co(II)-Based MOFs Constructed from Resorcin[4]Arene Ligand:
 Syntheses, Structures, and Heterogeneous Catalyst for Conversion of CO2
;
_journal_issue 6
_journal_name_full Crystals
_journal_page_first 574
_journal_paper_doi 10.3390/cryst11060574
_journal_volume 11
_journal_year 2021
_chemical_formula_moiety 'C82 H52 Co6 O36 10&#x00EF;&#x00BC;&#x0088;H2O&#x00EF;&#x00BC;&#x0089;2[(CH3)2CHNO]'
_chemical_formula_sum 'C82 H86 Co6 N2 O48'
_chemical_formula_weight 2221.10
_space_group_crystal_system triclinic
_space_group_IT_number 2
_space_group_name_Hall '-P 1'
_space_group_name_H-M_alt 'P -1'
_atom_sites_solution_hydrogens geom
_audit_creation_method SHELXL-2014/7
_cell_angle_alpha 62.347(6)
_cell_angle_beta 73.527(5)
_cell_angle_gamma 70.219(5)
_cell_formula_units_Z 1
_cell_length_a 11.2564(6)
_cell_length_b 15.9785(9)
_cell_length_c 16.5583(10)
_cell_measurement_reflns_used 4428
_cell_measurement_temperature 298(2)
_cell_measurement_theta_max 29.1462
_cell_measurement_theta_min 3.0084
_cell_volume 2453.6(3)
_computing_cell_refinement CrysAlis
_computing_data_collection 10.2375
_computing_data_reduction CrysAlis
_computing_structure_refinement 'SHELXL-2014/7 (Sheldrick, 2014)'
_computing_structure_solution 'SHELXL-2014/7 (Sheldrick, 2014)'
_diffrn_ambient_temperature 298(2)
_diffrn_detector_area_resol_mean 10.2375
_diffrn_measured_fraction_theta_full 0.995
_diffrn_measured_fraction_theta_max 0.841
_diffrn_measurement_device_type 'Xcalibur, Ruby, Gemini ultra'
_diffrn_radiation_type MoK\a
_diffrn_radiation_wavelength 0.71073
_diffrn_reflns_av_R_equivalents 0.0446
_diffrn_reflns_av_unetI/netI 0.1006
_diffrn_reflns_Laue_measured_fraction_full 0.995
_diffrn_reflns_Laue_measured_fraction_max 0.841
_diffrn_reflns_limit_h_max 14
_diffrn_reflns_limit_h_min -14
_diffrn_reflns_limit_k_max 20
_diffrn_reflns_limit_k_min -19
_diffrn_reflns_limit_l_max 18
_diffrn_reflns_limit_l_min -20
_diffrn_reflns_number 18291
_diffrn_reflns_point_group_measured_fraction_full 0.995
_diffrn_reflns_point_group_measured_fraction_max 0.841
_diffrn_reflns_theta_full 25.000
_diffrn_reflns_theta_max 29.211
_diffrn_reflns_theta_min 3.015
_diffrn_source 'Enhance (Mo) X-ray Source'
_exptl_absorpt_coefficient_mu 1.086
_exptl_absorpt_correction_T_max 1.00000
_exptl_absorpt_correction_T_min 0.99187
_exptl_absorpt_correction_type multi-scan
_exptl_crystal_colour pink
_exptl_crystal_density_diffrn 1.503
_exptl_crystal_description stick
_exptl_crystal_F_000 1138
_exptl_crystal_size_max 0.42
_exptl_crystal_size_mid 0.35
_exptl_crystal_size_min 0.26
_refine_diff_density_max 1.893
_refine_diff_density_min -0.661
_refine_diff_density_rms 0.098
_refine_ls_extinction_method none
_refine_ls_goodness_of_fit_ref 1.175
_refine_ls_hydrogen_treatment constr
_refine_ls_matrix_type full
_refine_ls_number_parameters 613
_refine_ls_number_reflns 11189
_refine_ls_number_restraints 7
_refine_ls_restrained_S_all 1.176
_refine_ls_R_factor_all 0.1109
_refine_ls_R_factor_gt 0.0663
_refine_ls_shift/su_max 0.001
_refine_ls_shift/su_mean 0.000
_refine_ls_structure_factor_coef Fsqd
_refine_ls_weighting_details 'w=1/[\s^2^(Fo^2^)+(0.0448P)^2^] where P=(Fo^2^+2Fc^2^)/3'
_refine_ls_weighting_scheme calc
_refine_ls_wR_factor_gt 0.1369
_refine_ls_wR_factor_ref 0.1559
_reflns_Friedel_coverage 0.000
_reflns_number_gt 6840
_reflns_number_total 11189
_reflns_threshold_expression 'I > 2\s(I)'
_cod_data_source_file p-1_sq.cif
_cod_data_source_block compound2
_cod_database_code 1563172
_shelx_shelxl_version_number 2014/7
_shelx_space_group_comment
;
The symmetry employed for this shelxl refinement is uniquely defined
by the following loop, which should always be used as a source of
symmetry information in preference to the above space-group names.
They are only intended as comments.
;

loop_
_space_group_symop_operation_xyz
'x, y, z'
'-x, -y, -z'

loop_
_atom_site_label
_atom_site_type_symbol
_atom_site_fract_x
_atom_site_fract_y
_atom_site_fract_z
_atom_site_U_iso_or_equiv
_atom_site_adp_type
_atom_site_occupancy
_atom_site_site_symmetry_order
_atom_site_calc_flag
_atom_site_refinement_flags_posn
_atom_site_refinement_flags_adp
_atom_site_refinement_flags_occupancy
_atom_site_disorder_assembly
_atom_site_disorder_group
Co1 Co 0.03628(5) 0.28743(4) 0.11113(4) 0.02836(16) Uani 1 1 d . . . . .
Co2 Co 0.78013(5) 0.22613(5) -0.71955(4) 0.03695(19) Uani 1 1 d . . . . .
Co3 Co 0.17776(5) 0.14185(5) 0.00773(4) 0.03470(18) Uani 1 1 d . . . . .
C1 C 0.3219(4) 0.2720(4) 0.0201(3) 0.0381(12) Uani 1 1 d . . . . .
C2 C 0.4003(4) 0.2683(4) -0.0682(3) 0.0441(13) Uani 1 1 d . . . . .
H2A H 0.4414 0.2010 -0.0586 0.053 Uiso 1 1 calc R U . . .
H2B H 0.3450 0.2950 -0.1144 0.053 Uiso 1 1 calc R U . . .
C3 C 0.5834(4) 0.3120(4) -0.1745(3) 0.0351(11) Uani 1 1 d . . . . .
C4 C 0.5807(4) 0.2606(4) -0.2205(3) 0.0479(14) Uani 1 1 d . . . . .
H4 H 0.5129 0.2324 -0.2048 0.058 Uiso 1 1 calc R U . . .
C5 C 0.6792(4) 0.2503(4) -0.2907(3) 0.0385(12) Uani 1 1 d . . . . .
H5 H 0.6760 0.2150 -0.3212 0.046 Uiso 1 1 calc R U . . .
C6 C 0.7818(3) 0.2910(3) -0.3164(3) 0.0239(9) Uani 1 1 d . . . . .
C7 C 0.7796(4) 0.3463(4) -0.2724(3) 0.0394(12) Uani 1 1 d . . . . .
H7 H 0.8452 0.3772 -0.2903 0.047 Uiso 1 1 calc R U . . .
C8 C 0.6816(4) 0.3574(4) -0.2015(3) 0.0429(13) Uani 1 1 d . . . . .
H8 H 0.6824 0.3951 -0.1726 0.051 Uiso 1 1 calc R U . . .
C9 C 0.8893(3) 0.2735(3) -0.3909(3) 0.0216(9) Uani 1 1 d . . . . .
H9 H 0.8822 0.2170 -0.3965 0.026 Uiso 1 1 calc R U . . .
C10 C 0.8849(3) 0.3561(3) -0.4854(3) 0.0215(9) Uani 1 1 d . . . . .
C11 C 0.9623(4) 0.3395(3) -0.5618(3) 0.0254(9) Uani 1 1 d . . . . .
C12 C 0.9667(4) 0.4146(3) -0.6498(3) 0.0309(10) Uani 1 1 d . . . . .
H12 H 1.0195 0.4024 -0.6996 0.037 Uiso 1 1 calc R U . . .
C13 C 0.8919(4) 0.5079(3) -0.6629(3) 0.0264(9) Uani 1 1 d . . . . .
C14 C 0.8079(3) 0.5284(3) -0.5893(3) 0.0213(9) Uani 1 1 d . . . . .
C15 C 0.8096(3) 0.4508(3) -0.5020(3) 0.0213(9) Uani 1 1 d . . . . .
H15 H 0.7573 0.4629 -0.4520 0.026 Uiso 1 1 calc R U . . .
C16 C 0.9838(4) 0.5691(4) -0.8203(3) 0.0410(12) Uani 1 1 d . . . . .
H16A H 0.9773 0.5124 -0.8248 0.049 Uiso 1 1 calc R U . . .
H16B H 1.0685 0.5558 -0.8071 0.049 Uiso 1 1 calc R U . . .
C17 C 0.9660(4) 0.6552(4) -0.9104(3) 0.0352(11) Uani 1 1 d . . . . .
C18 C 1.1039(4) 0.2228(3) -0.6212(3) 0.0376(12) Uani 1 1 d . . . . .
H18A H 1.1612 0.1586 -0.5982 0.045 Uiso 1 1 calc R U . . .
H18B H 1.1560 0.2692 -0.6590 0.045 Uiso 1 1 calc R U . . .
C19 C 1.0239(4) 0.2241(3) -0.6808(3) 0.0338(11) Uani 1 1 d . . . . .
C20 C 0.7219(3) 0.6300(3) -0.6078(3) 0.0216(9) Uani 1 1 d . . . . .
H20 H 0.6754 0.6471 -0.6573 0.026 Uiso 1 1 calc R U . . .
C21 C 0.6224(3) 0.6339(3) -0.5242(3) 0.0232(9) Uani 1 1 d . . . . .
C22 C 0.6479(4) 0.6471(4) -0.4548(3) 0.0365(12) Uani 1 1 d . . . . .
H22 H 0.7283 0.6548 -0.4598 0.044 Uiso 1 1 calc R U . . .
C23 C 0.5583(4) 0.6495(4) -0.3775(3) 0.0429(13) Uani 1 1 d . . . . .
H23 H 0.5779 0.6579 -0.3313 0.052 Uiso 1 1 calc R U . . .
C24 C 0.4398(4) 0.6389(3) -0.3723(3) 0.0336(11) Uani 1 1 d . . . . .
C25 C 0.4093(4) 0.6258(4) -0.4386(3) 0.0452(14) Uani 1 1 d . . . . .
H25 H 0.3282 0.6194 -0.4338 0.054 Uiso 1 1 calc R U . . .
C26 C 0.5024(4) 0.6221(4) -0.5142(3) 0.0382(12) Uani 1 1 d . . . . .
H26 H 0.4829 0.6114 -0.5591 0.046 Uiso 1 1 calc R U . . .
C27 C 0.3229(5) 0.5566(4) -0.2267(4) 0.0543(15) Uani 1 1 d . . . . .
H27A H 0.3990 0.5171 -0.1982 0.065 Uiso 1 1 calc R U . . .
H27B H 0.3030 0.5213 -0.2535 0.065 Uiso 1 1 calc R U . . .
C28 C 0.2126(4) 0.5737(4) -0.1537(3) 0.0427(13) Uani 1 1 d . . . . .
C29 C 0.7951(3) 0.7077(3) -0.6407(2) 0.0196(9) Uani 1 1 d . . . . .
C30 C 0.7427(3) 0.8046(3) -0.6939(3) 0.0250(10) Uani 1 1 d . . . . .
C31 C 0.8056(4) 0.8755(3) -0.7202(3) 0.0315(11) Uani 1 1 d . . . . .
H31 H 0.7700 0.9400 -0.7564 0.038 Uiso 1 1 calc R U . . .
C32 C 0.9239(4) 0.8500(3) -0.6922(3) 0.0289(10) Uani 1 1 d . . . . .
C33 C 0.9805(3) 0.7544(3) -0.6392(2) 0.0200(9) Uani 1 1 d . . . . .
C34 C 0.9127(3) 0.6857(3) -0.6145(2) 0.0205(9) Uani 1 1 d . . . . .
H34 H 0.9480 0.6212 -0.5782 0.025 Uiso 1 1 calc R U . . .
C35 C 0.5665(4) 0.9167(4) -0.7755(3) 0.0434(13) Uani 1 1 d . . . . .
H35A H 0.5802 0.9658 -0.7626 0.052 Uiso 1 1 calc R U . . .
H35B H 0.4750 0.9243 -0.7663 0.052 Uiso 1 1 calc R U . . .
C36 C 0.6197(5) 0.9339(4) -0.8744(4) 0.0577(17) Uani 1 1 d . . . . .
C37 C 1.0096(5) 0.9884(4) -0.8034(3) 0.0468(13) Uani 1 1 d . . . . .
H37A H 0.9605 0.9851 -0.8410 0.056 Uiso 1 1 calc R U . . .
H37B H 1.0993 0.9720 -0.8278 0.056 Uiso 1 1 calc R U . . .
C38 C 0.9735(4) 1.0901(3) -0.8090(3) 0.0311(10) Uani 1 1 d . . . . .
O1 O 0.2260(3) 0.2335(2) 0.0494(2) 0.0390(8) Uani 1 1 d . . . . .
O2 O 0.3492(3) 0.3095(3) 0.0604(3) 0.0669(12) Uani 1 1 d . . . . .
O1W O 0.0929(3) 0.4077(2) 0.0960(2) 0.0463(9) Uani 1 1 d . . . . .
O3 O 0.4953(3) 0.3221(3) -0.1008(2) 0.0461(9) Uani 1 1 d . . . . .
O2W O 0.2956(3) 0.0227(3) 0.0945(3) 0.0678(12) Uani 1 1 d . . . . .
O4 O 1.0320(3) 0.2455(2) -0.54400(19) 0.0352(8) Uani 1 1 d . . . . .
O19 O 0.6984(5) 0.1358(3) -0.5978(3) 0.0782(16) Uani 1 1 d . . . . .
O5 O 0.9088(3) 0.2247(2) -0.6512(2) 0.0423(8) Uani 1 1 d . . . . .
O3W O 0.0889(4) 0.0608(3) -0.0164(3) 0.0807(14) Uani 1 1 d . . . . .
O6 O 1.0846(3) 0.2209(2) -0.7573(2) 0.0400(8) Uani 1 1 d . . . . .
O4W O 0.6462(4) 0.2323(4) -0.7890(3) 0.0805(14) Uani 1 1 d . . . . .
O7 O 0.8915(3) 0.5851(2) -0.74736(18) 0.0358(8) Uani 1 1 d . . . . .
O8 O 1.0144(3) 0.6383(2) -0.98129(19) 0.0411(8) Uani 1 1 d . . . . .
O9 O 0.9092(3) 0.7365(3) -0.9091(2) 0.0538(10) Uani 1 1 d . . . . .
O10 O 0.3469(3) 0.6456(2) -0.2970(2) 0.0463(9) Uani 1 1 d . . . . .
O11 O 0.1555(3) 0.6620(2) -0.1659(2) 0.0347(8) Uani 1 1 d . . . . .
O12 O 0.1849(3) 0.5010(3) -0.0898(2) 0.0625(12) Uani 1 1 d . . . . .
O13 O 0.6218(2) 0.8238(2) -0.7125(2) 0.0368(8) Uani 1 1 d . . . . .
O14 O 0.6872(4) 0.8694(3) -0.8949(3) 0.0622(11) Uani 1 1 d . . . . .
O15 O 0.5810(7) 1.0164(5) -0.9317(4) 0.211(5) Uani 1 1 d . . . . .
O16 O 0.9869(3) 0.9205(2) -0.7120(2) 0.0439(9) Uani 1 1 d . . . . .
O17 O 0.8933(3) 1.1072(2) -0.7461(2) 0.0480(9) Uani 1 1 d . . . . .
O18 O 1.0257(2) 1.1532(2) -0.87921(19) 0.0304(7) Uani 1 1 d . . . . .
C39 C 0.6975(16) 0.0575(17) -0.5825(8) 0.266(12) Uani 1 1 d . . . . .
N1 N 0.6128(7) 0.0037(12) -0.5158(11) 0.268(8) Uani 1 1 d D . . . .
C40 C 0.601(2) -0.0980(12) -0.4938(15) 0.277(11) Uani 1 1 d . . . . .
C41 C 0.525(2) 0.066(2) -0.4465(17) 0.44(2) Uani 1 1 d . U . . .

loop_
_atom_site_aniso_label
_atom_site_aniso_U_11
_atom_site_aniso_U_22
_atom_site_aniso_U_33
_atom_site_aniso_U_23
_atom_site_aniso_U_13
_atom_site_aniso_U_12
Co1 0.0359(3) 0.0258(3) 0.0197(3) -0.0103(3) 0.0091(2) -0.0126(3)
Co2 0.0383(3) 0.0322(4) 0.0342(4) -0.0154(3) 0.0134(3) -0.0141(3)
Co3 0.0429(4) 0.0281(4) 0.0288(4) -0.0129(3) 0.0047(2) -0.0100(3)
C1 0.035(2) 0.044(3) 0.039(3) -0.022(3) 0.0037(19) -0.014(2)
C2 0.038(3) 0.059(4) 0.042(3) -0.029(3) 0.016(2) -0.027(2)
C3 0.027(2) 0.046(3) 0.031(3) -0.018(2) 0.0099(17) -0.014(2)
C4 0.037(3) 0.069(4) 0.052(3) -0.036(3) 0.018(2) -0.034(3)
C5 0.042(3) 0.059(4) 0.028(3) -0.026(3) 0.0115(19) -0.029(2)
C6 0.026(2) 0.023(2) 0.019(2) -0.0056(18) 0.0023(15) -0.0106(17)
C7 0.035(2) 0.054(3) 0.043(3) -0.032(3) 0.0162(19) -0.028(2)
C8 0.046(3) 0.057(4) 0.042(3) -0.034(3) 0.014(2) -0.029(2)
C9 0.026(2) 0.019(2) 0.019(2) -0.0093(18) 0.0037(15) -0.0093(17)
C10 0.0229(19) 0.023(2) 0.020(2) -0.0091(18) 0.0002(14) -0.0106(17)
C11 0.032(2) 0.023(2) 0.018(2) -0.0095(19) -0.0024(16) -0.0019(18)
C12 0.039(2) 0.029(3) 0.018(2) -0.014(2) 0.0049(17) -0.0014(19)
C13 0.035(2) 0.025(2) 0.016(2) -0.0050(19) -0.0003(16) -0.0099(18)
C14 0.0217(19) 0.024(2) 0.022(2) -0.0121(19) 0.0006(15) -0.0096(17)
C15 0.024(2) 0.027(2) 0.017(2) -0.0124(19) 0.0066(14) -0.0148(17)
C16 0.055(3) 0.034(3) 0.018(2) -0.008(2) 0.0054(19) -0.005(2)
C17 0.042(3) 0.033(3) 0.026(3) -0.009(2) 0.0029(18) -0.014(2)
C18 0.043(3) 0.032(3) 0.030(3) -0.019(2) -0.0017(19) 0.006(2)
C19 0.046(3) 0.023(3) 0.024(2) -0.009(2) -0.0016(19) -0.005(2)
C20 0.0196(19) 0.026(2) 0.016(2) -0.0081(18) 0.0023(14) -0.0061(17)
C21 0.0205(19) 0.023(2) 0.024(2) -0.0092(19) 0.0000(15) -0.0052(16)
C22 0.020(2) 0.056(3) 0.037(3) -0.026(3) 0.0092(17) -0.015(2)
C23 0.042(3) 0.064(4) 0.030(3) -0.028(3) 0.0087(19) -0.021(2)
C24 0.030(2) 0.027(3) 0.033(3) -0.013(2) 0.0121(18) -0.0089(19)
C25 0.026(2) 0.070(4) 0.048(3) -0.032(3) 0.0136(19) -0.025(2)
C26 0.033(2) 0.059(4) 0.036(3) -0.029(3) 0.0055(18) -0.021(2)
C27 0.061(3) 0.030(3) 0.046(3) -0.014(3) 0.024(2) -0.008(2)
C28 0.034(2) 0.042(3) 0.033(3) -0.009(3) 0.0117(19) -0.011(2)
C29 0.0199(19) 0.019(2) 0.013(2) -0.0058(17) 0.0053(14) -0.0033(16)
C30 0.024(2) 0.023(2) 0.020(2) -0.0069(19) 0.0028(15) -0.0032(17)
C31 0.032(2) 0.016(2) 0.033(3) -0.005(2) -0.0031(18) 0.0019(18)
C32 0.039(2) 0.019(2) 0.027(2) -0.010(2) 0.0062(17) -0.0143(19)
C33 0.0241(19) 0.016(2) 0.014(2) -0.0039(17) 0.0038(14) -0.0063(16)
C34 0.025(2) 0.012(2) 0.015(2) -0.0024(17) 0.0023(14) -0.0025(16)
C35 0.037(3) 0.044(3) 0.042(3) -0.021(3) -0.007(2) 0.005(2)
C36 0.053(3) 0.050(4) 0.035(3) -0.009(3) -0.009(2) 0.018(3)
C37 0.059(3) 0.033(3) 0.045(3) -0.014(3) 0.010(2) -0.024(2)
C38 0.036(2) 0.021(2) 0.032(3) -0.010(2) 0.0038(18) -0.0107(19)
O1 0.0361(16) 0.046(2) 0.0407(19) -0.0248(17) 0.0139(13) -0.0226(15)
O2 0.064(2) 0.111(4) 0.059(3) -0.055(3) 0.0203(18) -0.055(2)
O1W 0.0545(19) 0.042(2) 0.050(2) -0.0297(18) 0.0160(15) -0.0236(16)
O3 0.0361(17) 0.062(3) 0.049(2) -0.0342(19) 0.0226(14) -0.0292(16)
O2W 0.052(2) 0.046(3) 0.065(3) -0.004(2) -0.0077(18) 0.0073(18)
O4 0.0511(18) 0.0253(18) 0.0200(16) -0.0102(14) -0.0037(13) 0.0014(14)
O19 0.088(3) 0.057(3) 0.067(3) -0.019(3) 0.041(2) -0.044(2)
O5 0.0465(19) 0.049(2) 0.0297(19) -0.0209(17) 0.0079(14) -0.0143(16)
O3W 0.101(3) 0.094(4) 0.084(3) -0.062(3) 0.024(2) -0.063(3)
O6 0.0444(17) 0.043(2) 0.0253(18) -0.0170(16) 0.0034(13) -0.0053(15)
O4W 0.068(3) 0.098(4) 0.098(4) -0.052(3) -0.018(2) -0.024(2)
O7 0.0489(18) 0.0271(18) 0.0140(15) -0.0064(14) 0.0065(12) -0.0006(14)
O8 0.0556(19) 0.040(2) 0.0150(16) -0.0104(15) 0.0086(13) -0.0086(16)
O9 0.095(3) 0.028(2) 0.0222(19) -0.0080(16) -0.0066(16) -0.0019(19)
O10 0.0420(18) 0.034(2) 0.044(2) -0.0172(17) 0.0271(14) -0.0119(15)
O11 0.0352(16) 0.0282(19) 0.0298(18) -0.0117(15) 0.0118(12) -0.0084(14)
O12 0.068(2) 0.032(2) 0.048(2) -0.0034(19) 0.0245(17) -0.0124(18)
O13 0.0240(15) 0.0333(19) 0.0380(19) -0.0060(15) -0.0083(12) 0.0015(13)
O14 0.069(2) 0.062(3) 0.057(3) -0.038(2) 0.0201(19) -0.022(2)
O15 0.260(8) 0.112(5) 0.056(4) 0.010(4) 0.024(4) 0.095(5)
O16 0.068(2) 0.0163(17) 0.041(2) 0.0053(15) -0.0141(16) -0.0222(16)
O17 0.058(2) 0.029(2) 0.042(2) -0.0144(17) 0.0247(15) -0.0186(16)
O18 0.0393(16) 0.0237(17) 0.0235(16) -0.0074(14) 0.0064(12) -0.0147(13)
C39 0.280(17) 0.47(3) 0.069(8) -0.036(14) 0.032(9) -0.28(2)
N1 0.239(14) 0.245(18) 0.257(17) -0.055(14) 0.035(13) -0.115(14)
C40 0.33(2) 0.143(14) 0.38(3) -0.069(16) -0.01(2) -0.165(16)
C41 0.25(2) 0.66(5) 0.31(3) -0.26(3) 0.165(19) -0.06(3)

loop_
_atom_type_symbol
_atom_type_description
_atom_type_scat_dispersion_real
_atom_type_scat_dispersion_imag
_atom_type_scat_source
C C 0.0033 0.0016 'International Tables Vol C Tables 4.2.6.8 and 6.1.1.4'
H H 0.0000 0.0000 'International Tables Vol C Tables 4.2.6.8 and 6.1.1.4'
O O 0.0106 0.0060 'International Tables Vol C Tables 4.2.6.8 and 6.1.1.4'
Co Co 0.3494 0.9721 'International Tables Vol C Tables 4.2.6.8 and 6.1.1.4'
N N 0.0061 0.0033 'International Tables Vol C Tables 4.2.6.8 and 6.1.1.4'

loop_
_geom_angle_atom_site_label_1
_geom_angle_atom_site_label_2
_geom_angle_atom_site_label_3
_geom_angle
_geom_angle_site_symmetry_1
_geom_angle_site_symmetry_3
_geom_angle_publ_flag
O8 Co1 O6 176.39(14) 2_664 1_456 ?
O8 Co1 O1W 90.83(14) 2_664 . ?
O6 Co1 O1W 86.03(14) 1_456 . ?
O8 Co1 O18 92.38(13) 2_664 1_446 ?
O6 Co1 O18 91.08(13) 1_456 1_446 ?
O1W Co1 O18 166.68(11) . 1_446 ?
O8 Co1 O11 88.97(12) 2_664 2_565 ?
O6 Co1 O11 89.42(11) 1_456 2_565 ?
O1W Co1 O11 93.15(12) . 2_565 ?
O18 Co1 O11 99.82(11) 1_446 2_565 ?
O8 Co1 O1 88.17(12) 2_664 . ?
O6 Co1 O1 93.59(12) 1_456 . ?
O1W Co1 O1 89.81(12) . . ?
O18 Co1 O1 77.38(11) 1_446 . ?
O11 Co1 O1 175.92(13) 2_565 . ?
O19 Co2 O17 89.82(16) . 1_545 ?
O19 Co2 O5 89.51(19) . . ?
O17 Co2 O5 94.25(14) 1_545 . ?
O19 Co2 O11 169.17(17) . 2_664 ?
O17 Co2 O11 100.88(12) 1_545 2_664 ?
O5 Co2 O11 88.06(13) . 2_664 ?
O19 Co2 O4W 90.9(2) . . ?
O17 Co2 O4W 87.66(17) 1_545 . ?
O5 Co2 O4W 178.04(17) . . ?
O11 Co2 O4W 91.17(16) 2_664 . ?
O19 Co2 O10 92.41(16) . 2_664 ?
O17 Co2 O10 174.45(15) 1_545 2_664 ?
O5 Co2 O10 90.86(14) . 2_664 ?
O11 Co2 O10 77.09(11) 2_664 2_664 ?
O4W Co2 O10 87.21(16) . 2_664 ?
O9 Co3 O2W 170.22(14) 2_664 . ?
O9 Co3 O14 82.67(15) 2_664 2_664 ?
O2W Co3 O14 89.19(16) . 2_664 ?
O9 Co3 O3W 88.93(18) 2_664 . ?
O2W Co3 O3W 95.82(19) . . ?
O14 Co3 O3W 85.21(16) 2_664 . ?
O9 Co3 O1 88.27(14) 2_664 . ?
O2W Co3 O1 88.97(16) . . ?
O14 Co3 O1 107.19(13) 2_664 . ?
O3W Co3 O1 166.81(13) . . ?
O9 Co3 O18 95.08(12) 2_664 1_446 ?
O2W Co3 O18 93.39(13) . 1_446 ?
O14 Co3 O18 175.57(14) 2_664 1_446 ?
O3W Co3 O18 90.94(13) . 1_446 ?
O1 Co3 O18 76.48(11) . 1_446 ?
O2 C1 O1 123.8(4) . . ?
O2 C1 C2 121.2(4) . . ?
O1 C1 C2 115.0(4) . . ?
O3 C2 C1 111.1(4) . . ?
O3 C2 H2A 109.4 . . ?
C1 C2 H2A 109.4 . . ?
O3 C2 H2B 109.4 . . ?
C1 C2 H2B 109.4 . . ?
H2A C2 H2B 108.0 . . ?
C4 C3 O3 125.0(4) . . ?
C4 C3 C8 119.4(4) . . ?
O3 C3 C8 115.6(4) . . ?
C3 C4 C5 120.1(4) . . ?
C3 C4 H4 120.0 . . ?
C5 C4 H4 120.0 . . ?
C6 C5 C4 121.9(4) . . ?
C6 C5 H5 119.0 . . ?
C4 C5 H5 119.0 . . ?
C7 C6 C5 117.0(4) . . ?
C7 C6 C9 123.6(3) . . ?
C5 C6 C9 119.3(4) . . ?
C6 C7 C8 121.9(4) . . ?
C6 C7 H7 119.0 . . ?
C8 C7 H7 119.0 . . ?
C3 C8 C7 119.5(5) . . ?
C3 C8 H8 120.2 . . ?
C7 C8 H8 120.2 . . ?
C10 C9 C6 115.1(3) . . ?
C10 C9 C33 110.4(3) . 2_764 ?
C6 C9 C33 110.3(3) . 2_764 ?
C10 C9 H9 106.9 . . ?
C6 C9 H9 106.9 . . ?
C33 C9 H9 106.9 2_764 . ?
C11 C10 C15 117.0(3) . . ?
C11 C10 C9 119.1(4) . . ?
C15 C10 C9 123.9(3) . . ?
O4 C11 C12 123.0(3) . . ?
O4 C11 C10 115.7(3) . . ?
C12 C11 C10 121.3(4) . . ?
C13 C12 C11 119.8(4) . . ?
C13 C12 H12 120.1 . . ?
C11 C12 H12 120.1 . . ?
O7 C13 C12 122.9(4) . . ?
O7 C13 C14 115.5(4) . . ?
C12 C13 C14 121.5(4) . . ?
C15 C14 C13 116.2(4) . . ?
C15 C14 C20 124.0(3) . . ?
C13 C14 C20 119.8(3) . . ?
C14 C15 C10 124.1(4) . . ?
C14 C15 H15 117.9 . . ?
C10 C15 H15 117.9 . . ?
O7 C16 C17 111.6(4) . . ?
O7 C16 H16A 109.3 . . ?
C17 C16 H16A 109.3 . . ?
O7 C16 H16B 109.3 . . ?
C17 C16 H16B 109.3 . . ?
H16A C16 H16B 108.0 . . ?
O9 C17 O8 126.0(4) . . ?
O9 C17 C16 118.3(4) . . ?
O8 C17 C16 115.7(4) . . ?
O4 C18 C19 114.5(3) . . ?
O4 C18 H18A 108.6 . . ?
C19 C18 H18A 108.6 . . ?
O4 C18 H18B 108.6 . . ?
C19 C18 H18B 108.6 . . ?
H18A C18 H18B 107.6 . . ?
O5 C19 O6 126.3(4) . . ?
O5 C19 C18 119.0(4) . . ?
O6 C19 C18 114.7(4) . . ?
C14 C20 C21 112.2(3) . . ?
C14 C20 C29 113.4(3) . . ?
C21 C20 C29 109.4(3) . . ?
C14 C20 H20 107.1 . . ?
C21 C20 H20 107.1 . . ?
C29 C20 H20 107.1 . . ?
C22 C21 C26 117.0(4) . . ?
C22 C21 C20 122.3(3) . . ?
C26 C21 C20 120.6(4) . . ?
C21 C22 C23 122.8(4) . . ?
C21 C22 H22 118.6 . . ?
C23 C22 H22 118.6 . . ?
C24 C23 C22 117.4(4) . . ?
C24 C23 H23 121.3 . . ?
C22 C23 H23 121.3 . . ?
C25 C24 C23 122.3(4) . . ?
C25 C24 O10 119.7(4) . . ?
C23 C24 O10 117.9(4) . . ?
C24 C25 C26 118.6(4) . . ?
C24 C25 H25 120.7 . . ?
C26 C25 H25 120.7 . . ?
C21 C26 C25 121.8(4) . . ?
C21 C26 H26 119.1 . . ?
C25 C26 H26 119.1 . . ?
O10 C27 C28 111.2(4) . . ?
O10 C27 H27A 109.4 . . ?
C28 C27 H27A 109.4 . . ?
O10 C27 H27B 109.4 . . ?
C28 C27 H27B 109.4 . . ?
H27A C27 H27B 108.0 . . ?
O12 C28 O11 126.3(4) . . ?
O12 C28 C27 116.0(5) . . ?
O11 C28 C27 117.7(4) . . ?
C34 C29 C30 117.5(4) . . ?
C34 C29 C20 121.6(3) . . ?
C30 C29 C20 120.8(3) . . ?
C31 C30 O13 123.6(4) . . ?
C31 C30 C29 121.0(4) . . ?
O13 C30 C29 115.3(4) . . ?
C30 C31 C32 119.5(4) . . ?
C30 C31 H31 120.2 . . ?
C32 C31 H31 120.2 . . ?
C33 C32 O16 116.8(4) . . ?
C33 C32 C31 121.7(4) . . ?
O16 C32 C31 121.4(4) . . ?
C32 C33 C34 116.4(4) . . ?
C32 C33 C9 121.6(4) . 2_764 ?
C34 C33 C9 122.0(3) . 2_764 ?
C29 C34 C33 123.9(4) . . ?
C29 C34 H34 118.1 . . ?
C33 C34 H34 118.1 . . ?
O13 C35 C36 113.3(4) . . ?
O13 C35 H35A 108.9 . . ?
C36 C35 H35A 108.9 . . ?
O13 C35 H35B 108.9 . . ?
C36 C35 H35B 108.9 . . ?
H35A C35 H35B 107.7 . . ?
O14 C36 O15 123.0(6) . . ?
O14 C36 C35 121.1(5) . . ?
O15 C36 C35 115.7(5) . . ?
O16 C37 C38 111.4(4) . . ?
O16 C37 H37A 109.3 . . ?
C38 C37 H37A 109.3 . . ?
O16 C37 H37B 109.3 . . ?
C38 C37 H37B 109.3 . . ?
H37A C37 H37B 108.0 . . ?
O17 C38 O18 125.0(4) . . ?
O17 C38 C37 117.4(4) . . ?
O18 C38 C37 117.6(4) . . ?
C1 O1 Co3 130.9(3) . . ?
C1 O1 Co1 127.5(3) . . ?
Co3 O1 Co1 97.64(11) . . ?
C3 O3 C2 115.4(4) . . ?
C11 O4 C18 117.8(3) . . ?
C39 O19 Co2 123.7(8) . . ?
C19 O5 Co2 126.2(3) . . ?
C19 O6 Co1 132.6(3) . 1_654 ?
C13 O7 C16 116.6(3) . . ?
C17 O8 Co1 129.6(3) . 2_664 ?
C17 O9 Co3 129.3(3) . 2_664 ?
C24 O10 C27 116.0(3) . . ?
C24 O10 Co2 128.8(3) . 2_664 ?
C27 O10 Co2 114.8(2) . 2_664 ?
C28 O11 Co2 119.3(3) . 2_664 ?
C28 O11 Co1 126.3(3) . 2_565 ?
Co2 O11 Co1 110.78(14) 2_664 2_565 ?
C30 O13 C35 119.9(3) . . ?
C36 O14 Co3 135.8(4) . 2_664 ?
C32 O16 C37 119.8(4) . . ?
C38 O17 Co2 138.5(3) . 1_565 ?
C38 O18 Co1 125.8(3) . 1_664 ?
C38 O18 Co3 132.8(3) . 1_664 ?
Co1 O18 Co3 97.97(11) 1_664 1_664 ?
O19 C39 N1 126.4(19) . . ?
C39 N1 C40 129.8(19) . . ?
C39 N1 C41 108.2(19) . . ?
C40 N1 C41 121.7(14) . . ?
N1 C40 C41 99.8(17) . 2_654 ?
N1 C41 C40 85.7(18) . 2_654 ?

loop_
_geom_bond_atom_site_label_1
_geom_bond_atom_site_label_2
_geom_bond_distance
_geom_bond_site_symmetry_2
_geom_bond_publ_flag
Co1 O8 2.055(3) 2_664 ?
Co1 O6 2.074(3) 1_456 ?
Co1 O1W 2.110(3) . ?
Co1 O18 2.118(3) 1_446 ?
Co1 O11 2.128(3) 2_565 ?
Co1 O1 2.164(3) . ?
Co2 O19 2.035(4) . ?
Co2 O17 2.061(3) 1_545 ?
Co2 O5 2.064(3) . ?
Co2 O11 2.065(3) 2_664 ?
Co2 O4W 2.093(4) . ?
Co2 O10 2.153(3) 2_664 ?
Co3 O9 2.019(3) 2_664 ?
Co3 O2W 2.068(3) . ?
Co3 O14 2.086(3) 2_664 ?
Co3 O3W 2.102(4) . ?
Co3 O1 2.145(3) . ?
Co3 O18 2.180(3) 1_446 ?
C1 O2 1.229(6) . ?
C1 O1 1.285(5) . ?
C1 C2 1.496(6) . ?
C2 O3 1.428(5) . ?
C2 H2A 0.9700 . ?
C2 H2B 0.9700 . ?
C3 C4 1.366(7) . ?
C3 O3 1.374(5) . ?
C3 C8 1.382(6) . ?
C4 C5 1.389(6) . ?
C4 H4 0.9300 . ?
C5 C6 1.383(6) . ?
C5 H5 0.9300 . ?
C6 C7 1.372(6) . ?
C6 C9 1.520(5) . ?
C7 C8 1.398(6) . ?
C7 H7 0.9300 . ?
C8 H8 0.9300 . ?
C9 C10 1.509(5) . ?
C9 C33 1.537(5) 2_764 ?
C9 H9 0.9800 . ?
C10 C11 1.400(5) . ?
C10 C15 1.400(6) . ?
C11 O4 1.370(5) . ?
C11 C12 1.394(6) . ?
C12 C13 1.390(6) . ?
C12 H12 0.9300 . ?
C13 O7 1.370(5) . ?
C13 C14 1.412(5) . ?
C14 C15 1.400(5) . ?
C14 C20 1.520(5) . ?
C15 H15 0.9300 . ?
C16 O7 1.414(5) . ?
C16 C17 1.495(6) . ?
C16 H16A 0.9700 . ?
C16 H16B 0.9700 . ?
C17 O9 1.245(6) . ?
C17 O8 1.257(5) . ?
C18 O4 1.437(5) . ?
C18 C19 1.503(6) . ?
C18 H18A 0.9700 . ?
C18 H18B 0.9700 . ?
C19 O5 1.248(5) . ?
C19 O6 1.272(5) . ?
C20 C21 1.525(5) . ?
C20 C29 1.526(5) . ?
C20 H20 0.9800 . ?
C21 C22 1.378(6) . ?
C21 C26 1.380(5) . ?
C22 C23 1.395(6) . ?
C22 H22 0.9300 . ?
C23 C24 1.374(6) . ?
C23 H23 0.9300 . ?
C24 C25 1.357(7) . ?
C24 O10 1.404(5) . ?
C25 C26 1.397(6) . ?
C25 H25 0.9300 . ?
C26 H26 0.9300 . ?
C27 O10 1.413(5) . ?
C27 C28 1.517(6) . ?
C27 H27A 0.9700 . ?
C27 H27B 0.9700 . ?
C28 O12 1.218(5) . ?
C28 O11 1.280(6) . ?
C29 C34 1.390(5) . ?
C29 C30 1.390(5) . ?
C30 C31 1.373(6) . ?
C30 O13 1.381(5) . ?
C31 C32 1.400(6) . ?
C31 H31 0.9300 . ?
C32 C33 1.387(6) . ?
C32 O16 1.395(5) . ?
C33 C34 1.388(5) . ?
C33 C9 1.537(5) 2_764 ?
C34 H34 0.9300 . ?
C35 O13 1.409(5) . ?
C35 C36 1.501(7) . ?
C35 H35A 0.9700 . ?
C35 H35B 0.9700 . ?
C36 O14 1.185(6) . ?
C36 O15 1.229(7) . ?
C37 O16 1.406(5) . ?
C37 C38 1.500(7) . ?
C37 H37A 0.9700 . ?
C37 H37B 0.9700 . ?
C38 O17 1.239(5) . ?
C38 O18 1.280(5) . ?
O19 C39 1.16(2) . ?
O6 Co1 2.074(3) 1_654 ?
O8 Co1 2.055(3) 2_664 ?
O9 Co3 2.019(3) 2_664 ?
O10 Co2 2.153(3) 2_664 ?
O11 Co2 2.065(3) 2_664 ?
O11 Co1 2.128(3) 2_565 ?
O14 Co3 2.086(3) 2_664 ?
O17 Co2 2.061(3) 1_565 ?
O18 Co1 2.118(3) 1_664 ?
O18 Co3 2.180(3) 1_664 ?
C39 N1 1.395(14) . ?
N1 C40 1.534(19) . ?
N1 C41 1.74(3) . ?
C40 C41 1.76(3) 2_654 ?
C41 C40 1.76(3) 2_654 ?

loop_
_geom_torsion_atom_site_label_1
_geom_torsion_atom_site_label_2
_geom_torsion_atom_site_label_3
_geom_torsion_atom_site_label_4
_geom_torsion
_geom_torsion_site_symmetry_1
_geom_torsion_site_symmetry_2
_geom_torsion_site_symmetry_3
_geom_torsion_site_symmetry_4
_geom_torsion_publ_flag
O2 C1 C2 O3 -6.6(7) . . . . ?
O1 C1 C2 O3 173.4(4) . . . . ?
O3 C3 C4 C5 -176.1(5) . . . . ?
C8 C3 C4 C5 3.1(8) . . . . ?
C3 C4 C5 C6 -0.1(8) . . . . ?
C4 C5 C6 C7 -3.0(7) . . . . ?
C4 C5 C6 C9 177.4(4) . . . . ?
C5 C6 C7 C8 3.1(7) . . . . ?
C9 C6 C7 C8 -177.3(4) . . . . ?
C4 C3 C8 C7 -3.0(8) . . . . ?
O3 C3 C8 C7 176.3(4) . . . . ?
C6 C7 C8 C3 -0.2(8) . . . . ?
C7 C6 C9 C10 -79.1(5) . . . . ?
C5 C6 C9 C10 100.5(5) . . . . ?
C7 C6 C9 C33 46.5(5) . . . 2_764 ?
C5 C6 C9 C33 -133.8(4) . . . 2_764 ?
C6 C9 C10 C11 -166.4(4) . . . . ?
C33 C9 C10 C11 67.9(5) 2_764 . . . ?
C6 C9 C10 C15 15.1(5) . . . . ?
C33 C9 C10 C15 -110.5(4) 2_764 . . . ?
C15 C10 C11 O4 -178.0(3) . . . . ?
C9 C10 C11 O4 3.5(5) . . . . ?
C15 C10 C11 C12 1.9(6) . . . . ?
C9 C10 C11 C12 -176.6(4) . . . . ?
O4 C11 C12 C13 179.0(4) . . . . ?
C10 C11 C12 C13 -0.9(6) . . . . ?
C11 C12 C13 O7 180.0(4) . . . . ?
C11 C12 C13 C14 -1.8(7) . . . . ?
O7 C13 C14 C15 -178.5(3) . . . . ?
C12 C13 C14 C15 3.2(6) . . . . ?
O7 C13 C14 C20 2.1(5) . . . . ?
C12 C13 C14 C20 -176.2(4) . . . . ?
C13 C14 C15 C10 -2.2(6) . . . . ?
C20 C14 C15 C10 177.3(4) . . . . ?
C11 C10 C15 C14 -0.4(6) . . . . ?
C9 C10 C15 C14 178.1(3) . . . . ?
O7 C16 C17 O9 23.6(6) . . . . ?
O7 C16 C17 O8 -158.5(4) . . . . ?
O4 C18 C19 O5 -14.1(6) . . . . ?
O4 C18 C19 O6 168.4(4) . . . . ?
C15 C14 C20 C21 -9.4(5) . . . . ?
C13 C14 C20 C21 170.0(4) . . . . ?
C15 C14 C20 C29 115.3(4) . . . . ?
C13 C14 C20 C29 -65.3(5) . . . . ?
C14 C20 C21 C22 85.6(5) . . . . ?
C29 C20 C21 C22 -41.3(5) . . . . ?
C14 C20 C21 C26 -93.1(5) . . . . ?
C29 C20 C21 C26 140.1(4) . . . . ?
C26 C21 C22 C23 -0.4(7) . . . . ?
C20 C21 C22 C23 -179.1(4) . . . . ?
C21 C22 C23 C24 -0.6(7) . . . . ?
C22 C23 C24 C25 0.5(8) . . . . ?
C22 C23 C24 O10 -177.1(4) . . . . ?
C23 C24 C25 C26 0.6(8) . . . . ?
O10 C24 C25 C26 178.2(4) . . . . ?
C22 C21 C26 C25 1.6(7) . . . . ?
C20 C21 C26 C25 -179.7(4) . . . . ?
C24 C25 C26 C21 -1.7(8) . . . . ?
O10 C27 C28 O12 -179.7(5) . . . . ?
O10 C27 C28 O11 2.1(7) . . . . ?
C14 C20 C29 C34 -29.3(5) . . . . ?
C21 C20 C29 C34 96.9(4) . . . . ?
C14 C20 C29 C30 154.5(3) . . . . ?
C21 C20 C29 C30 -79.3(4) . . . . ?
C34 C29 C30 C31 0.7(6) . . . . ?
C20 C29 C30 C31 177.1(4) . . . . ?
C34 C29 C30 O13 -175.5(3) . . . . ?
C20 C29 C30 O13 0.9(5) . . . . ?
O13 C30 C31 C32 175.2(4) . . . . ?
C29 C30 C31 C32 -0.7(6) . . . . ?
C30 C31 C32 C33 0.8(6) . . . . ?
C30 C31 C32 O16 -175.5(4) . . . . ?
O16 C32 C33 C34 175.7(3) . . . . ?
C31 C32 C33 C34 -0.9(6) . . . . ?
O16 C32 C33 C9 -3.9(6) . . . 2_764 ?
C31 C32 C33 C9 179.6(4) . . . 2_764 ?
C30 C29 C34 C33 -0.8(6) . . . . ?
C20 C29 C34 C33 -177.1(4) . . . . ?
C32 C33 C34 C29 0.9(6) . . . . ?
C9 C33 C34 C29 -179.6(3) 2_764 . . . ?
O13 C35 C36 O14 10.2(8) . . . . ?
O13 C35 C36 O15 -175.0(7) . . . . ?
O16 C37 C38 O17 -24.0(6) . . . . ?
O16 C37 C38 O18 157.5(4) . . . . ?
O2 C1 O1 Co3 -167.1(4) . . . . ?
C2 C1 O1 Co3 12.8(6) . . . . ?
O2 C1 O1 Co1 40.5(7) . . . . ?
C2 C1 O1 Co1 -139.5(4) . . . . ?
C4 C3 O3 C2 4.3(7) . . . . ?
C8 C3 O3 C2 -174.9(4) . . . . ?
C1 C2 O3 C3 171.4(4) . . . . ?
C12 C11 O4 C18 -5.5(6) . . . . ?
C10 C11 O4 C18 174.5(4) . . . . ?
C19 C18 O4 C11 -69.9(5) . . . . ?
O6 C19 O5 Co2 -2.6(7) . . . . ?
C18 C19 O5 Co2 -179.8(3) . . . . ?
O5 C19 O6 Co1 40.2(7) . . . 1_654 ?
C18 C19 O6 Co1 -142.5(3) . . . 1_654 ?
C12 C13 O7 C16 -8.0(6) . . . . ?
C14 C13 O7 C16 173.7(4) . . . . ?
C17 C16 O7 C13 174.7(4) . . . . ?
O9 C17 O8 Co1 -27.8(7) . . . 2_664 ?
C16 C17 O8 Co1 154.5(3) . . . 2_664 ?
O8 C17 O9 Co3 22.5(8) . . . 2_664 ?
C16 C17 O9 Co3 -159.8(3) . . . 2_664 ?
C25 C24 O10 C27 78.6(6) . . . . ?
C23 C24 O10 C27 -103.7(5) . . . . ?
C25 C24 O10 Co2 -93.5(5) . . . 2_664 ?
C23 C24 O10 Co2 84.2(5) . . . 2_664 ?
C28 C27 O10 C24 -174.6(4) . . . . ?
C28 C27 O10 Co2 -1.4(6) . . . 2_664 ?
O12 C28 O11 Co2 -179.8(4) . . . 2_664 ?
C27 C28 O11 Co2 -1.9(6) . . . 2_664 ?
O12 C28 O11 Co1 -23.4(8) . . . 2_565 ?
C27 C28 O11 Co1 154.5(4) . . . 2_565 ?
C31 C30 O13 C35 12.2(6) . . . . ?
C29 C30 O13 C35 -171.7(4) . . . . ?
C36 C35 O13 C30 76.3(6) . . . . ?
O15 C36 O14 Co3 26.9(12) . . . 2_664 ?
C35 C36 O14 Co3 -158.7(4) . . . 2_664 ?
C33 C32 O16 C37 130.4(4) . . . . ?
C31 C32 O16 C37 -53.1(6) . . . . ?
C38 C37 O16 C32 133.0(4) . . . . ?
O18 C38 O17 Co2 11.7(8) . . . 1_565 ?
C37 C38 O17 Co2 -166.7(4) . . . 1_565 ?
O17 C38 O18 Co1 20.1(6) . . . 1_664 ?
C37 C38 O18 Co1 -161.5(3) . . . 1_664 ?
O17 C38 O18 Co3 174.2(3) . . . 1_664 ?
C37 C38 O18 Co3 -7.4(6) . . . 1_664 ?
Co2 O19 C39 N1 -158.3(11) . . . . ?
O19 C39 N1 C40 177.1(17) . . . . ?
O19 C39 N1 C41 -10(2) . . . . ?
C39 N1 C40 C41 -98.6(18) . . . 2_654 ?
C41 N1 C40 C41 89(2) . . . 2_654 ?
C39 N1 C41 C40 105.1(15) . . . 2_654 ?
C40 N1 C41 C40 -81.1(18) . . . 2_654 ?
